data_7050342
loop_
_publ_author_name
R.Ahmad

_publ_section_title
;
Propeller-shaped chain and 2D grid coordination polymers with the
host molecule cyclotriveratrylene and (CB9H5Br5)-
;
_journal_name_full 'New J.Chem.(Nouv.J.Chim.)'
_journal_year 2004
_chemical_formula_sum 'C59 H71 B9 Br5 F6 K O14'
_chemical_formula_weight 1654.10
_chemical_name_common
;
bis-cyclotriveratrylenepotassium penta-bromo-1-carbaborane
2,2,2-trifluorothenaol solvate
;
_space_group_IT_number 2
_symmetry_cell_setting triclinic
_symmetry_space_group_name_Hall '-P 1'
_symmetry_space_group_name_H-M 'P -1'
_atom_sites_solution_hydrogens geom
_atom_sites_solution_primary direct
_atom_sites_solution_secondary difmap
_cell_angle_alpha 91.725(1)
_cell_angle_beta 93.531(1)
_cell_angle_gamma 110.335(1)
_cell_formula_units_Z 2
_cell_length_a 12.1110(2)
_cell_length_b 15.9535(3)
_cell_length_c 19.4105(4)
_cell_measurement_reflns_used ?
_cell_measurement_temperature 150(2)
_cell_measurement_theta_max ?
_cell_measurement_theta_min ?
_cell_volume 3504.63(11)
_diffrn_ambient_temperature 150(2)
_diffrn_detector_area_resol_mean ?
_diffrn_measurement_device_type CCD
_diffrn_measurement_method 'phi and omega scans'
_diffrn_radiation_monochromator graphite
_diffrn_radiation_source 'fine-focus sealed tube'
_diffrn_radiation_type MoK\a
_diffrn_radiation_wavelength 0.71073
_diffrn_reflns_av_R_equivalents 0.0913
_diffrn_reflns_av_sigmaI/netI 0.0576
_diffrn_reflns_limit_h_max 15
_diffrn_reflns_limit_h_min -15
_diffrn_reflns_limit_k_max 20
_diffrn_reflns_limit_k_min -20
_diffrn_reflns_limit_l_max 25
_diffrn_reflns_limit_l_min -25
_diffrn_reflns_number 69031
_diffrn_reflns_theta_max 27.88
_diffrn_reflns_theta_min 2.44
_diffrn_standards_decay_% ?
_diffrn_standards_interval_count ?
_diffrn_standards_interval_time ?
_diffrn_standards_number ?
_exptl_absorpt_coefficient_mu 3.002
_exptl_absorpt_correction_T_max 0.7534
_exptl_absorpt_correction_T_min 0.3389
_exptl_absorpt_correction_type multi-scan
_exptl_absorpt_process_details ?
_exptl_crystal_colour colourless
_exptl_crystal_density_diffrn 1.567
_exptl_crystal_density_meas ?
_exptl_crystal_density_method 'not measured'
_exptl_crystal_description block
_exptl_crystal_F_000 1660
_exptl_crystal_size_max 0.46
_exptl_crystal_size_mid 0.36
_exptl_crystal_size_min 0.10
_refine_ls_extinction_coef ?
_refine_ls_extinction_method none
_refine_ls_goodness_of_fit_ref 1.028
_refine_ls_hydrogen_treatment noref
_refine_ls_matrix_type full
_refine_ls_number_parameters 861
_refine_ls_number_reflns 16612
_refine_ls_number_restraints 0
_refine_ls_restrained_S_all 1.028
_refine_ls_R_factor_all 0.0827
_refine_ls_R_factor_gt 0.0625
_refine_ls_shift/su_max 0.001
_refine_ls_shift/su_mean 0.000
_refine_ls_structure_factor_coef Fsqd
_refine_ls_weighting_details 'calc w=1/[\s^2^(Fo^2^)+(0.0721P)^2^+9.0936P] where P=(Fo^2^+2Fc^2^)/3'
_refine_ls_weighting_scheme calc
_refine_ls_wR_factor_gt 0.1547
_refine_ls_wR_factor_ref 0.1672
_reflns_number_gt 12734
_reflns_number_total 16612
_reflns_threshold_expression >2sigma(I)
_cod_database_code 7050342

loop_
_symmetry_equiv_pos_as_xyz
'x, y, z'
'-x, -y, -z'

loop_
_atom_site_label
_atom_site_type_symbol
_atom_site_fract_x
_atom_site_fract_y
_atom_site_fract_z
_atom_site_U_iso_or_equiv
_atom_site_adp_type
_atom_site_occupancy
_atom_site_symmetry_multiplicity
_atom_site_calc_flag
_atom_site_refinement_flags
_atom_site_disorder_assembly
_atom_site_disorder_group
Br1 Br -0.12066(4) 0.14900(3) 0.74514(2) 0.03642(12) Uani 1 1 d . . .
K1 K 0.22079(7) 0.45953(6) 0.25696(4) 0.02750(18) Uani 1 1 d . . .
F1 F 0.5107(4) 0.3801(4) 0.1025(2) 0.1040(16) Uani 1 1 d . . .
O1 O 0.1613(3) 0.3793(2) 0.12169(15) 0.0345(6) Uani 1 1 d . . .
C1 C -0.1182(4) 0.1787(3) -0.0586(2) 0.0282(8) Uani 1 1 d . . .
H1A H -0.1668 0.1142 -0.0636 0.034 Uiso 1 1 calc R . .
H1B H -0.0458 0.1878 -0.0829 0.034 Uiso 1 1 calc R . .
B1 B 0.0255(4) 0.1308(3) 0.7324(3) 0.0300(9) Uani 1 1 d . . .
Br2 Br 0.08020(5) 0.23549(3) 0.59583(3) 0.04972(14) Uani 1 1 d . . .
F2 F 0.5590(5) 0.3895(4) -0.0011(2) 0.1041(16) Uani 1 1 d . . .
O2 O 0.0343(2) 0.30077(19) 0.22160(14) 0.0299(6) Uani 1 1 d . . .
C2 C -0.0844(3) 0.2060(2) 0.0171(2) 0.0246(7) Uani 1 1 d . . .
B2 B 0.1190(5) 0.1665(4) 0.6698(3) 0.0385(11) Uani 1 1 d . . .
Br3 Br 0.19242(5) 0.30600(3) 0.81923(3) 0.05322(15) Uani 1 1 d . . .
F3 F 0.6522(5) 0.4934(3) 0.0725(3) 0.1105(18) Uani 1 1 d . . .
O3 O -0.5808(2) 0.12258(19) 0.18403(14) 0.0302(6) Uani 1 1 d . . .
C3 C 0.0200(3) 0.2795(3) 0.0340(2) 0.0276(8) Uani 1 1 d . . .
H3 H 0.0654 0.3090 -0.0021 0.033 Uiso 1 1 calc R . .
B3 B 0.1647(4) 0.1962(3) 0.7619(3) 0.0370(11) Uani 1 1 d . . .
Br4 Br 0.03260(4) 0.01736(3) 0.86325(2) 0.03965(12) Uani 1 1 d . . .
F4 F 0.3228(4) 0.1873(4) 0.4969(3) 0.1134(18) Uani 1 1 d . . .
O4 O -0.6869(3) 0.1629(2) 0.06675(16) 0.0369(7) Uani 1 1 d . . .
C4 C 0.0583(3) 0.3100(2) 0.1015(2) 0.0251(7) Uani 1 1 d . . .
B4 B 0.0989(4) 0.0767(3) 0.7812(3) 0.0334(10) Uani 1 1 d . . .
Br5 Br -0.07666(5) -0.05334(3) 0.64408(3) 0.05364(15) Uani 1 1 d . . .
F5 F 0.4118(4) 0.2179(3) 0.4072(2) 0.0925(13) Uani 1 1 d . . .
O5 O -0.3491(2) 0.3992(2) -0.18215(16) 0.0341(7) Uani 1 1 d . . .
C5 C -0.0092(3) 0.2673(3) 0.1550(2) 0.0259(8) Uani 1 1 d . . .
B5 B 0.0540(5) 0.0476(3) 0.6897(3) 0.0356(10) Uani 1 1 d . . .
F6 F 0.4654(5) 0.3083(3) 0.4938(3) 0.118(2) Uani 1 1 d . . .
O6 O -0.1188(2) 0.45211(19) -0.17123(16) 0.0337(6) Uani 1 1 d . . .
C6 C -0.1120(3) 0.1957(3) 0.1389(2) 0.0259(8) Uani 1 1 d . . .
H6 H -0.1577 0.1673 0.1753 0.031 Uiso 1 1 calc R . .
B6 B 0.2714(5) 0.1935(4) 0.7013(3) 0.0478(14) Uani 1 1 d . . .
H101 H 0.3406 0.2569 0.6873 0.057 Uiso 1 1 calc R . .
O7 O 0.5576(3) 0.4904(2) 0.67769(16) 0.0337(6) Uani 1 1 d . . .
C7 C -0.1514(3) 0.1632(2) 0.0704(2) 0.0253(8) Uani 1 1 d . . .
B7 B 0.2595(5) 0.1308(4) 0.7808(3) 0.0444(13) Uani 1 1 d . . .
H102 H 0.3184 0.1439 0.8297 0.053 Uiso 1 1 calc R . .
O8 O 0.6436(2) 0.64521(19) 0.74461(15) 0.0317(6) Uani 1 1 d . . .
C8 C -0.2641(3) 0.0818(2) 0.0584(2) 0.0269(8) Uani 1 1 d . . .
H8A H -0.2663 0.0405 0.0958 0.032 Uiso 1 1 calc R . .
H8B H -0.2618 0.0500 0.0142 0.032 Uiso 1 1 calc R . .
B8 B 0.1802(5) 0.0264(4) 0.7292(3) 0.0423(12) Uani 1 1 d . . .
H103 H 0.1767 -0.0436 0.7373 0.051 Uiso 1 1 calc R . .
O9 O 0.4675(3) 1.0030(2) 0.63390(17) 0.0390(7) Uani 1 1 d . . .
C9 C -0.3769(3) 0.1037(2) 0.0561(2) 0.0255(8) Uani 1 1 d . . .
B9 B 0.1939(6) 0.0891(4) 0.6492(3) 0.0467(13) Uani 1 1 d . . .
H104 H 0.2010 0.0690 0.5944 0.056 Uiso 1 1 calc R . .
O10 O 0.3219(3) 0.9753(2) 0.52656(17) 0.0419(7) Uani 1 1 d . . .
C10 C -0.4301(3) 0.1059(2) 0.1181(2) 0.0257(8) Uani 1 1 d . . .
H10 H -0.3932 0.0950 0.1598 0.031 Uiso 1 1 calc R . .
O11 O 0.1699(3) 0.5746(2) 0.35183(15) 0.0340(6) Uani 1 1 d . . .
C11 C -0.5340(3) 0.1231(2) 0.1209(2) 0.0266(8) Uani 1 1 d . . .
O12 O 0.2082(2) 0.43318(19) 0.39688(14) 0.0292(6) Uani 1 1 d . . .
C12 C -0.5876(3) 0.1419(3) 0.0603(2) 0.0289(8) Uani 1 1 d . . .
O13 O 0.7848(4) 0.3868(3) 0.0405(3) 0.0791(14) Uani 1 1 d . . .
H13A H 0.7721 0.3520 0.0052 0.095 Uiso 1 1 calc R . .
C13 C -0.5370(3) 0.1387(3) -0.0017(2) 0.0274(8) Uani 1 1 d . . .
H13 H -0.5739 0.1503 -0.0431 0.033 Uiso 1 1 calc R . .
O14 O 0.5186(5) 0.1740(3) 0.5707(2) 0.0739(13) Uani 1 1 d . . .
H14 H 0.4776 0.1223 0.5810 0.089 Uiso 1 1 calc R . .
C14 C -0.4334(3) 0.1191(2) -0.0050(2) 0.0262(8) Uani 1 1 d . . .
C15 C -0.3889(3) 0.1139(3) -0.0757(2) 0.0278(8) Uani 1 1 d . . .
H15A H -0.4575 0.0888 -0.1100 0.033 Uiso 1 1 calc R . .
H15B H -0.3444 0.0722 -0.0750 0.033 Uiso 1 1 calc R . .
C16 C -0.3099(3) 0.2037(3) -0.0986(2) 0.0264(8) Uani 1 1 d . . .
C17 C -0.3657(3) 0.2589(3) -0.1292(2) 0.0290(8) Uani 1 1 d . . .
H17 H -0.4495 0.2386 -0.1348 0.035 Uiso 1 1 calc R . .
C18 C -0.3010(3) 0.3422(3) -0.1515(2) 0.0285(8) Uani 1 1 d . . .
C19 C -0.1766(3) 0.3708(3) -0.1449(2) 0.0267(8) Uani 1 1 d . . .
C20 C -0.1220(3) 0.3164(3) -0.1154(2) 0.0265(8) Uani 1 1 d . . .
H20 H -0.0382 0.3363 -0.1109 0.032 Uiso 1 1 calc R . .
C21 C -0.1870(3) 0.2324(3) -0.09178(19) 0.0249(7) Uani 1 1 d . . .
C22 C 0.2301(4) 0.4249(3) 0.0678(3) 0.0485(12) Uani 1 1 d . . .
H22A H 0.2524 0.3821 0.0396 0.073 Uiso 1 1 calc R . .
H22B H 0.3015 0.4722 0.0882 0.073 Uiso 1 1 calc R . .
H22C H 0.1834 0.4514 0.0386 0.073 Uiso 1 1 calc R . .
C23 C 0.0074(4) 0.2363(3) 0.2738(2) 0.0335(9) Uani 1 1 d . . .
H23A H -0.0754 0.2211 0.2838 0.050 Uiso 1 1 calc R . .
H23B H 0.0585 0.2617 0.3159 0.050 Uiso 1 1 calc R . .
H23C H 0.0206 0.1822 0.2572 0.050 Uiso 1 1 calc R . .
C24 C -0.6972(4) 0.0562(3) 0.1871(2) 0.0392(10) Uani 1 1 d . . .
H24A H -0.7506 0.0647 0.1502 0.059 Uiso 1 1 calc R . .
H24B H -0.7269 0.0627 0.2320 0.059 Uiso 1 1 calc R . .
H24C H -0.6929 -0.0038 0.1812 0.059 Uiso 1 1 calc R . .
C25 C -0.7453(5) 0.1786(4) 0.0051(3) 0.0538(14) Uani 1 1 d . . .
H25A H -0.6916 0.2296 -0.0172 0.081 Uiso 1 1 calc R . .
H25B H -0.8155 0.1918 0.0166 0.081 Uiso 1 1 calc R . .
H25C H -0.7691 0.1252 -0.0264 0.081 Uiso 1 1 calc R . .
C26 C -0.4749(4) 0.3762(3) -0.1810(3) 0.0433(11) Uani 1 1 d . . .
H26A H -0.5153 0.3232 -0.2120 0.065 Uiso 1 1 calc R . .
H26B H -0.4974 0.4264 -0.1964 0.065 Uiso 1 1 calc R . .
H26C H -0.4978 0.3632 -0.1338 0.065 Uiso 1 1 calc R . .
C27 C 0.0075(4) 0.4863(3) -0.1617(3) 0.0512(14) Uani 1 1 d . . .
H27A H 0.0320 0.4925 -0.1122 0.077 Uiso 1 1 calc R . .
H27B H 0.0378 0.5449 -0.1817 0.077 Uiso 1 1 calc R . .
H27C H 0.0389 0.4448 -0.1847 0.077 Uiso 1 1 calc R . .
C28 C 0.1614(3) 0.5113(3) 0.6392(2) 0.0299(8) Uani 1 1 d . . .
H28A H 0.1320 0.4458 0.6446 0.036 Uiso 1 1 calc R . .
H28B H 0.1105 0.5371 0.6639 0.036 Uiso 1 1 calc R . .
C29 C 0.2887(3) 0.5523(3) 0.6706(2) 0.0279(8) Uani 1 1 d . . .
C30 C 0.3617(4) 0.5023(3) 0.6622(2) 0.0294(8) Uani 1 1 d . . .
H30 H 0.3294 0.4441 0.6400 0.035 Uiso 1 1 calc R . .
C31 C 0.4796(3) 0.5354(3) 0.6853(2) 0.0294(8) Uani 1 1 d . . .
C32 C 0.5265(4) 0.6193(3) 0.7205(2) 0.0293(8) Uani 1 1 d . . .
C33 C 0.4548(3) 0.6698(3) 0.7293(2) 0.0284(8) Uani 1 1 d . . .
H33 H 0.4867 0.7270 0.7531 0.034 Uiso 1 1 calc R . .
C34 C 0.3355(3) 0.6374(3) 0.7036(2) 0.0288(8) Uani 1 1 d . . .
C35 C 0.2652(4) 0.6990(3) 0.7154(2) 0.0296(8) Uani 1 1 d . . .
H35A H 0.2918 0.7307 0.7614 0.035 Uiso 1 1 calc R . .
H35B H 0.1808 0.6616 0.7165 0.035 Uiso 1 1 calc R . .
C36 C 0.2759(3) 0.7686(3) 0.6613(2) 0.0286(8) Uani 1 1 d . . .
C37 C 0.3673(3) 0.8518(3) 0.6726(2) 0.0295(8) Uani 1 1 d . . .
H37 H 0.4215 0.8619 0.7122 0.035 Uiso 1 1 calc R . .
C38 C 0.3802(4) 0.9192(3) 0.6275(2) 0.0316(9) Uani 1 1 d . . .
C39 C 0.2996(4) 0.9057(3) 0.5690(2) 0.0324(9) Uani 1 1 d . . .
C40 C 0.2087(3) 0.8244(3) 0.5586(2) 0.0307(8) Uani 1 1 d . . .
H40 H 0.1533 0.8151 0.5198 0.037 Uiso 1 1 calc R . .
C41 C 0.1954(3) 0.7551(3) 0.6035(2) 0.0292(8) Uani 1 1 d . . .
C42 C 0.0944(4) 0.6672(3) 0.5849(2) 0.0307(8) Uani 1 1 d . . .
H42A H 0.0279 0.6801 0.5612 0.037 Uiso 1 1 calc R . .
H42B H 0.0667 0.6379 0.6280 0.037 Uiso 1 1 calc R . .
C43 C 0.1282(3) 0.6022(3) 0.5385(2) 0.0290(8) Uani 1 1 d . . .
C44 C 0.1331(3) 0.6180(3) 0.4679(2) 0.0296(8) Uani 1 1 d . . .
H44 H 0.1156 0.6677 0.4513 0.036 Uiso 1 1 calc R . .
C45 C 0.1630(3) 0.5626(3) 0.4216(2) 0.0280(8) Uani 1 1 d . . .
C46 C 0.1851(3) 0.4877(3) 0.4460(2) 0.0273(8) Uani 1 1 d . . .
C47 C 0.1814(3) 0.4726(3) 0.5158(2) 0.0285(8) Uani 1 1 d . . .
H47 H 0.1973 0.4221 0.5322 0.034 Uiso 1 1 calc R . .
C48 C 0.1548(3) 0.5297(3) 0.5628(2) 0.0272(8) Uani 1 1 d . . .
C49 C 0.5256(4) 0.4207(3) 0.6243(3) 0.0387(10) Uani 1 1 d . . .
H49A H 0.4554 0.3715 0.6360 0.058 Uiso 1 1 calc R . .
H49B H 0.5910 0.3986 0.6199 0.058 Uiso 1 1 calc R . .
H49C H 0.5083 0.4441 0.5804 0.058 Uiso 1 1 calc R . .
C50 C 0.6950(4) 0.7323(3) 0.7780(3) 0.0394(10) Uani 1 1 d . . .
H50A H 0.6898 0.7772 0.7459 0.059 Uiso 1 1 calc R . .
H50B H 0.7781 0.7435 0.7925 0.059 Uiso 1 1 calc R . .
H50C H 0.6525 0.7360 0.8187 0.059 Uiso 1 1 calc R . .
C51 C 0.5593(4) 1.0176(4) 0.6871(3) 0.0506(13) Uani 1 1 d . . .
H51A H 0.5256 1.0101 0.7321 0.076 Uiso 1 1 calc R . .
H51B H 0.6165 1.0785 0.6856 0.076 Uiso 1 1 calc R . .
H51C H 0.5990 0.9743 0.6802 0.076 Uiso 1 1 calc R . .
C52 C 0.2415(6) 0.9611(4) 0.4662(3) 0.0667(18) Uani 1 1 d . . .
H52A H 0.2404 0.9080 0.4391 0.100 Uiso 1 1 calc R . .
H52B H 0.2671 1.0135 0.4381 0.100 Uiso 1 1 calc R . .
H52C H 0.1620 0.9521 0.4803 0.100 Uiso 1 1 calc R . .
C53 C 0.1671(5) 0.6591(3) 0.3297(2) 0.0451(12) Uani 1 1 d . . .
H53A H 0.0884 0.6619 0.3346 0.068 Uiso 1 1 calc R . .
H53B H 0.1851 0.6651 0.2812 0.068 Uiso 1 1 calc R . .
H53C H 0.2260 0.7079 0.3582 0.068 Uiso 1 1 calc R . .
C54 C 0.2537(4) 0.3671(3) 0.4222(2) 0.0369(10) Uani 1 1 d . . .
H54A H 0.3241 0.3963 0.4537 0.055 Uiso 1 1 calc R . .
H54B H 0.2748 0.3367 0.3832 0.055 Uiso 1 1 calc R . .
H54C H 0.1935 0.3232 0.4468 0.055 Uiso 1 1 calc R . .
C55 C 0.2978(5) 0.1035(4) 0.7088(3) 0.0512(13) Uani 1 1 d . . .
H55 H 0.3844 0.0952 0.7011 0.061 Uiso 1 1 calc R . .
C56 C 0.6032(6) 0.4053(4) 0.0640(3) 0.0625(16) Uani 1 1 d . . .
C57 C 0.6860(6) 0.3582(4) 0.0810(4) 0.0682(18) Uani 1 1 d . . .
H57A H 0.7135 0.3701 0.1306 0.082 Uiso 1 1 calc R . .
H57B H 0.6446 0.2929 0.0726 0.082 Uiso 1 1 calc R . .
C58 C 0.4301(5) 0.2236(4) 0.4757(3) 0.0505(13) Uani 1 1 d . . .
C59 C 0.5124(5) 0.1790(4) 0.4998(3) 0.0534(13) Uani 1 1 d . . .
H59A H 0.4863 0.1177 0.4778 0.064 Uiso 1 1 calc R . .
H59B H 0.5921 0.2124 0.4852 0.064 Uiso 1 1 calc R . .
